data_7704317
loop_
_publ_author_name
'Kang, Shi-Rui'
'Zhou, Zi-Qin'
'Xiong, Chang-Feng'
'Liu, Bin'
'McGrady, John E.'
'Obies, Mohammed'
'Liu, Chao'
'He, Piao'
'Yi, Xiao-Yi'

_publ_section_title
;
 Structural, spectroscopic and electronic properties of a family of
 face-shared bi-octahedral Ru<sub>2</sub><sup>5+/6+</sup> complexes with a
 bridging 2,5-di(2-pyridyl)pyrrolide ligand.
;
_journal_issue 21
_journal_name_full 'Dalton transactions (Cambridge, England : 2003)'
_journal_page_first 7053
_journal_page_last 7059
_journal_paper_doi 10.1039/d0dt01325k
_journal_volume 49
_journal_year 2020
_chemical_formula_sum 'C28 H20 Cl3 N6 O0 Ru2'
_chemical_formula_weight 748.99
_space_group_crystal_system monoclinic
_space_group_IT_number 13
_space_group_name_Hall '-P 2yc'
_space_group_name_H-M_alt 'P 1 2/c 1'
_atom_sites_solution_hydrogens geom
_audit_creation_method SHELXL-2014
_audit_update_record
;
2019-12-26 deposited with the CCDC.	2020-05-05 downloaded from the CCDC.
;
_cell_angle_alpha 90
_cell_angle_beta 125.483(16)
_cell_angle_gamma 90
_cell_formula_units_Z 2
_cell_length_a 10.995(3)
_cell_length_b 9.262(3)
_cell_length_c 16.685(4)
_cell_measurement_reflns_used 7037
_cell_measurement_temperature 293(2)
_cell_measurement_theta_max 27.36
_cell_measurement_theta_min 2.20
_cell_volume 1383.6(7)
_computing_cell_refinement 'Bruker SMART'
_computing_data_collection 'Bruker SMART'
_computing_data_reduction 'Bruker SAINT'
_computing_molecular_graphics 'Bruker SHELXTL'
_computing_publication_material 'Bruker SHELXTL'
_computing_structure_refinement 'SHELXL-2014 (Sheldrick, 2014)'
_computing_structure_solution 'Bruker SHELXTL'
_diffrn_ambient_temperature 293(2)
_diffrn_measured_fraction_theta_full 1.000
_diffrn_measured_fraction_theta_max 0.991
_diffrn_measurement_device_type 'CCD area detector'
_diffrn_measurement_method 'phi and omega scans'
_diffrn_radiation_type MoK\a
_diffrn_radiation_wavelength 0.71073
_diffrn_reflns_av_R_equivalents 0.0347
_diffrn_reflns_av_unetI/netI 0.0284
_diffrn_reflns_Laue_measured_fraction_full 1.000
_diffrn_reflns_Laue_measured_fraction_max 0.991
_diffrn_reflns_limit_h_max 14
_diffrn_reflns_limit_h_min -14
_diffrn_reflns_limit_k_max 11
_diffrn_reflns_limit_k_min -12
_diffrn_reflns_limit_l_max 21
_diffrn_reflns_limit_l_min -21
_diffrn_reflns_number 21203
_diffrn_reflns_point_group_measured_fraction_full 1.000
_diffrn_reflns_point_group_measured_fraction_max 0.991
_diffrn_reflns_theta_full 25.242
_diffrn_reflns_theta_max 27.680
_diffrn_reflns_theta_min 2.199
_diffrn_source 'sealed tube'
_exptl_absorpt_coefficient_mu 1.412
_exptl_absorpt_correction_T_max 0.7456
_exptl_absorpt_correction_T_min 0.7029
_exptl_absorpt_correction_type multi-scan
_exptl_absorpt_process_details SADABS
_exptl_crystal_colour black
_exptl_crystal_density_diffrn 1.798
_exptl_crystal_description block
_exptl_crystal_F_000 738
_refine_diff_density_max 1.601
_refine_diff_density_min -0.500
_refine_diff_density_rms 0.093
_refine_ls_extinction_method none
_refine_ls_goodness_of_fit_ref 0.918
_refine_ls_hydrogen_treatment constr
_refine_ls_matrix_type full
_refine_ls_number_parameters 177
_refine_ls_number_reflns 3208
_refine_ls_number_restraints 0
_refine_ls_restrained_S_all 0.918
_refine_ls_R_factor_all 0.0401
_refine_ls_R_factor_gt 0.0286
_refine_ls_shift/su_max 0.002
_refine_ls_shift/su_mean 0.000
_refine_ls_structure_factor_coef Fsqd
_refine_ls_weighting_details 'w=1/[\s^2^(Fo^2^)+(0.0464P)^2^+2.4376P] where P=(Fo^2^+2Fc^2^)/3'
_refine_ls_weighting_scheme calc
_refine_ls_wR_factor_gt 0.0744
_refine_ls_wR_factor_ref 0.0805
_reflns_Friedel_coverage 0.000
_reflns_number_gt 2683
_reflns_number_total 3208
_reflns_threshold_expression 'I > 2\s(I)'
_cod_data_source_file d0dt01325k2.cif
_cod_data_source_block 2_CCDC1
_cod_depositor_comments 'Adding full bibliography for 7704316--7704319.cif.'
_cod_original_sg_symbol_H-M 'P 2/c'
_cod_database_code 7704317
_shelx_space_group_comment
;
The symmetry employed for this shelxl refinement is uniquely defined
by the following loop, which should always be used as a source of
symmetry information in preference to the above space-group names.
They are only intended as comments.
;
_shelxl_version_number 2014-3

loop_
_space_group_symop_operation_xyz
'x, y, z'
'-x, y, -z+1/2'
'-x, -y, -z'
'x, -y, z-1/2'

loop_
_atom_site_label
_atom_site_type_symbol
_atom_site_fract_x
_atom_site_fract_y
_atom_site_fract_z
_atom_site_U_iso_or_equiv
_atom_site_adp_type
_atom_site_occupancy
_atom_site_site_symmetry_order
_atom_site_calc_flag
_atom_site_refinement_flags_posn
_atom_site_refinement_flags_adp
_atom_site_refinement_flags_occupancy
_atom_site_disorder_assembly
_atom_site_disorder_group
Ru1 Ru 0.13364(3) 0.22582(3) 0.32708(2) 0.02244(9) Uani 1 1 d . . . . .
Cl1 Cl 0.35318(9) 0.13573(10) 0.35272(6) 0.0379(2) Uani 1 1 d . . . . .
Cl2 Cl 0.0000 0.00286(12) 0.2500 0.0307(2) Uani 1 2 d S T P . .
N1 N -0.0587(3) 0.3201(3) 0.31786(19) 0.0277(6) Uani 1 1 d . . . . .
N2 N 0.1810(3) 0.1492(3) 0.45674(18) 0.0276(6) Uani 1 1 d . . . . .
N3 N 0.2269(3) 0.4228(3) 0.3780(2) 0.0306(6) Uani 1 1 d . . . . .
C1 C 0.0795(4) 0.1842(4) 0.4749(2) 0.0298(7) Uani 1 1 d . . . . .
C2 C 0.0973(4) 0.1363(4) 0.5605(3) 0.0426(9) Uani 1 1 d . . . . .
H2A H 0.0275 0.1619 0.5726 0.051 Uiso 1 1 calc R U . . .
C3 C 0.2164(5) 0.0525(5) 0.6265(3) 0.0467(10) Uani 1 1 d . . . . .
H3A H 0.2287 0.0203 0.6836 0.056 Uiso 1 1 calc R U . . .
C4 C 0.3187(5) 0.0160(5) 0.6067(3) 0.0468(10) Uani 1 1 d . . . . .
H4A H 0.4010 -0.0410 0.6506 0.056 Uiso 1 1 calc R U . . .
C5 C 0.2975(4) 0.0650(4) 0.5219(2) 0.0395(8) Uani 1 1 d . . . . .
H5A H 0.3662 0.0391 0.5088 0.047 Uiso 1 1 calc R U . . .
C11 C -0.0387(4) 0.2807(4) 0.4056(2) 0.0356(8) Uani 1 1 d . . . . .
C12 C -0.1135(5) 0.3746(6) 0.4265(3) 0.0645(14) Uani 1 1 d . . . . .
H12A H -0.1170 0.3706 0.4808 0.077 Uiso 1 1 calc R U . . .
C13 C -0.1826(6) 0.4764(6) 0.3518(3) 0.0692(16) Uani 1 1 d . . . . .
H13A H -0.2430 0.5521 0.3458 0.083 Uiso 1 1 calc R U . . .
C14 C -0.1452(4) 0.4445(4) 0.2878(3) 0.0395(8) Uani 1 1 d . . . . .
C15 C 0.2111(4) 0.5101(4) 0.3076(3) 0.0376(8) Uani 1 1 d . . . . .
C16 C 0.2619(5) 0.6515(5) 0.3295(3) 0.0575(12) Uani 1 1 d . . . . .
H16A H 0.2475 0.7123 0.2803 0.069 Uiso 1 1 calc R U . . .
C17 C 0.3533(5) 0.6111(5) 0.4958(3) 0.0542(11) Uani 1 1 d . . . . .
H17A H 0.4036 0.6425 0.5606 0.065 Uiso 1 1 calc R U . . .
C18 C 0.2970(4) 0.4728(4) 0.4701(3) 0.0413(9) Uani 1 1 d . . . . .
H18A H 0.3081 0.4122 0.5183 0.050 Uiso 1 1 calc R U . . .
C26 C 0.3336(6) 0.7015(5) 0.4242(4) 0.0621(13) Uani 1 1 d . . . . .
H26A H 0.3685 0.7960 0.4396 0.075 Uiso 1 1 calc R U . . .

loop_
_atom_site_aniso_label
_atom_site_aniso_U_11
_atom_site_aniso_U_22
_atom_site_aniso_U_33
_atom_site_aniso_U_23
_atom_site_aniso_U_13
_atom_site_aniso_U_12
Ru1 0.02138(14) 0.02544(14) 0.01908(13) -0.00242(9) 0.01093(11) -0.00058(10)
Cl1 0.0246(4) 0.0518(5) 0.0339(4) -0.0108(4) 0.0151(4) 0.0022(4)
Cl2 0.0304(6) 0.0251(5) 0.0294(5) 0.000 0.0131(5) 0.000
N1 0.0294(14) 0.0299(14) 0.0256(13) 0.0012(11) 0.0170(12) 0.0047(11)
N2 0.0266(14) 0.0311(15) 0.0216(12) -0.0001(11) 0.0120(11) 0.0021(11)
N3 0.0277(14) 0.0332(15) 0.0306(14) -0.0101(12) 0.0168(12) -0.0038(12)
C1 0.0282(17) 0.0367(18) 0.0241(15) 0.0008(13) 0.0150(14) 0.0023(14)
C2 0.045(2) 0.056(2) 0.0289(18) 0.0069(16) 0.0227(17) 0.0049(19)
C3 0.057(3) 0.052(2) 0.0251(17) 0.0074(16) 0.0203(18) 0.001(2)
C4 0.046(2) 0.052(2) 0.0291(18) 0.0139(17) 0.0143(18) 0.0181(19)
C5 0.038(2) 0.045(2) 0.0315(18) 0.0073(15) 0.0176(16) 0.0130(17)
C11 0.0365(19) 0.046(2) 0.0274(17) 0.0055(15) 0.0204(16) 0.0098(16)
C12 0.068(3) 0.097(4) 0.041(2) 0.016(2) 0.039(2) 0.041(3)
C13 0.080(3) 0.085(4) 0.048(2) 0.015(2) 0.040(3) 0.053(3)
C14 0.044(2) 0.040(2) 0.0313(17) 0.0005(15) 0.0203(17) 0.0133(17)
C15 0.039(2) 0.0351(19) 0.0373(19) -0.0054(15) 0.0216(17) -0.0090(16)
C16 0.069(3) 0.036(2) 0.057(3) -0.0069(19) 0.030(2) -0.019(2)
C17 0.058(3) 0.059(3) 0.050(2) -0.032(2) 0.033(2) -0.021(2)
C18 0.041(2) 0.052(2) 0.0329(18) -0.0165(17) 0.0220(17) -0.0129(18)
C26 0.072(3) 0.038(3) 0.077(3) -0.027(2) 0.043(3) -0.023(2)

loop_
_atom_type_symbol
_atom_type_description
_atom_type_scat_dispersion_real
_atom_type_scat_dispersion_imag
_atom_type_scat_source
C C 0.0033 0.0016 'International Tables Vol C Tables 4.2.6.8 and 6.1.1.4'
H H 0.0000 0.0000 'International Tables Vol C Tables 4.2.6.8 and 6.1.1.4'
Cl Cl 0.1484 0.1585 'International Tables Vol C Tables 4.2.6.8 and 6.1.1.4'
N N 0.0061 0.0033 'International Tables Vol C Tables 4.2.6.8 and 6.1.1.4'
O O 0.0106 0.0060 'International Tables Vol C Tables 4.2.6.8 and 6.1.1.4'
Ru Ru -1.2594 0.8363 'International Tables Vol C Tables 4.2.6.8 and 6.1.1.4'

loop_
_geom_angle_atom_site_label_1
_geom_angle_atom_site_label_2
_geom_angle_atom_site_label_3
_geom_angle
_geom_angle_site_symmetry_1
_geom_angle_site_symmetry_3
_geom_angle_publ_flag
N3 Ru1 N2 96.52(11) . . ?
N3 Ru1 N1 84.52(11) . . ?
N2 Ru1 N1 81.69(10) . . ?
N3 Ru1 N1 83.15(11) . 2 ?
N2 Ru1 N1 173.63(10) . 2 ?
N1 Ru1 N1 91.95(11) . 2 ?
N3 Ru1 Cl1 91.55(8) . . ?
N2 Ru1 Cl1 94.64(8) . . ?
N1 Ru1 Cl1 174.26(7) . . ?
N1 Ru1 Cl1 91.73(7) 2 . ?
N3 Ru1 Cl2 173.78(8) . . ?
N2 Ru1 Cl2 88.22(8) . . ?
N1 Ru1 Cl2 92.21(8) . . ?
N1 Ru1 Cl2 91.69(7) 2 . ?
Cl1 Ru1 Cl2 92.09(3) . . ?
N3 Ru1 Ru1 115.54(8) . 2 ?
N2 Ru1 Ru1 120.44(8) . 2 ?
N1 Ru1 Ru1 55.42(7) . 2 ?
N1 Ru1 Ru1 54.64(7) 2 2 ?
Cl1 Ru1 Ru1 130.27(3) . 2 ?
Cl2 Ru1 Ru1 58.359(19) . 2 ?
Ru1 Cl2 Ru1 63.28(4) . 2 ?
C14 N1 C11 104.7(3) . . ?
C14 N1 Ru1 141.2(2) . . ?
C11 N1 Ru1 105.2(2) . . ?
C14 N1 Ru1 100.9(2) . 2 ?
C11 N1 Ru1 140.2(2) . 2 ?
Ru1 N1 Ru1 69.94(8) . 2 ?
C1 N2 C5 118.7(3) . . ?
C1 N2 Ru1 114.7(2) . . ?
C5 N2 Ru1 126.5(2) . . ?
C18 N3 C15 119.2(3) . . ?
C18 N3 Ru1 127.4(3) . . ?
C15 N3 Ru1 113.3(2) . . ?
N2 C1 C2 120.6(3) . . ?
N2 C1 C11 116.4(3) . . ?
C2 C1 C11 122.8(3) . . ?
C3 C2 C1 120.3(3) . . ?
C3 C2 H2A 119.8 . . ?
C1 C2 H2A 119.8 . . ?
C2 C3 C4 118.6(3) . . ?
C2 C3 H3A 120.7 . . ?
C4 C3 H3A 120.7 . . ?
C5 C4 C3 119.4(3) . . ?
C5 C4 H4A 120.3 . . ?
C3 C4 H4A 120.3 . . ?
N2 C5 C4 122.4(3) . . ?
N2 C5 H5A 118.8 . . ?
C4 C5 H5A 118.8 . . ?
C12 C11 N1 110.3(3) . . ?
C12 C11 C1 125.6(3) . . ?
N1 C11 C1 121.5(3) . . ?
C11 C12 C13 107.4(3) . . ?
C11 C12 H12A 126.3 . . ?
C13 C12 H12A 126.3 . . ?
C14 C13 C12 107.2(4) . . ?
C14 C13 H13A 126.4 . . ?
C12 C13 H13A 126.4 . . ?
C13 C14 N1 110.3(3) . . ?
C13 C14 C15 125.2(3) . 2 ?
N1 C14 C15 123.2(3) . 2 ?
N3 C15 C16 120.4(3) . . ?
N3 C15 C14 115.8(3) . 2 ?
C16 C15 C14 123.8(4) . 2 ?
C15 C16 C26 119.8(4) . . ?
C15 C16 H16A 120.1 . . ?
C26 C16 H16A 120.1 . . ?
C26 C17 C18 118.8(4) . . ?
C26 C17 H17A 120.6 . . ?
C18 C17 H17A 120.6 . . ?
N3 C18 C17 122.3(4) . . ?
N3 C18 H18A 118.9 . . ?
C17 C18 H18A 118.9 . . ?
C17 C26 C16 119.5(4) . . ?
C17 C26 H26A 120.2 . . ?
C16 C26 H26A 120.2 . . ?

loop_
_geom_bond_atom_site_label_1
_geom_bond_atom_site_label_2
_geom_bond_distance
_geom_bond_site_symmetry_2
_geom_bond_publ_flag
Ru1 N3 2.023(3) . ?
Ru1 N2 2.037(3) . ?
Ru1 N1 2.210(3) . ?
Ru1 N1 2.231(3) 2 ?
Ru1 Cl1 2.3467(10) . ?
Ru1 Cl2 2.4257(12) . ?
Ru1 Ru1 2.5450(10) 2 ?
Cl2 Ru1 2.4257(12) 2 ?
N1 C14 1.389(4) . ?
N1 C11 1.397(4) . ?
N1 Ru1 2.231(3) 2 ?
N2 C1 1.354(4) . ?
N2 C5 1.347(4) . ?
N3 C18 1.339(4) . ?
N3 C15 1.352(4) . ?
C1 C2 1.397(4) . ?
C1 C11 1.442(5) . ?
C2 C3 1.363(5) . ?
C2 H2A 0.9300 . ?
C3 C4 1.386(6) . ?
C3 H3A 0.9300 . ?
C4 C5 1.372(5) . ?
C4 H4A 0.9300 . ?
C5 H5A 0.9300 . ?
C11 C12 1.373(5) . ?
C12 C13 1.386(6) . ?
C12 H12A 0.9300 . ?
C13 C14 1.381(5) . ?
C13 H13A 0.9300 . ?
C14 C15 1.445(5) 2 ?
C15 C16 1.387(5) . ?
C15 C14 1.445(5) 2 ?
C16 C26 1.373(6) . ?
C16 H16A 0.9300 . ?
C17 C26 1.369(7) . ?
C17 C18 1.378(6) . ?
C17 H17A 0.9300 . ?
C18 H18A 0.9300 . ?
C26 H26A 0.9300 . ?

loop_
_geom_torsion_atom_site_label_1
_geom_torsion_atom_site_label_2
_geom_torsion_atom_site_label_3
_geom_torsion_atom_site_label_4
_geom_torsion
_geom_torsion_site_symmetry_1
_geom_torsion_site_symmetry_2
_geom_torsion_site_symmetry_3
_geom_torsion_site_symmetry_4
_geom_torsion_publ_flag
C5 N2 C1 C2 1.3(5) . . . . ?
Ru1 N2 C1 C2 178.9(3) . . . . ?
C5 N2 C1 C11 176.8(3) . . . . ?
Ru1 N2 C1 C11 -5.6(4) . . . . ?
N2 C1 C2 C3 -0.7(6) . . . . ?
C11 C1 C2 C3 -175.9(4) . . . . ?
C1 C2 C3 C4 0.0(6) . . . . ?
C2 C3 C4 C5 0.0(6) . . . . ?
C1 N2 C5 C4 -1.4(6) . . . . ?
Ru1 N2 C5 C4 -178.7(3) . . . . ?
C3 C4 C5 N2 0.7(6) . . . . ?
C14 N1 C11 C12 1.7(5) . . . . ?
Ru1 N1 C11 C12 156.7(3) . . . . ?
Ru1 N1 C11 C12 -126.6(4) 2 . . . ?
C14 N1 C11 C1 -161.1(3) . . . . ?
Ru1 N1 C11 C1 -6.1(4) . . . . ?
Ru1 N1 C11 C1 70.6(5) 2 . . . ?
N2 C1 C11 C12 -151.8(4) . . . . ?
C2 C1 C11 C12 23.6(7) . . . . ?
N2 C1 C11 N1 8.3(5) . . . . ?
C2 C1 C11 N1 -176.3(3) . . . . ?
N1 C11 C12 C13 -0.1(6) . . . . ?
C1 C11 C12 C13 161.8(4) . . . . ?
C11 C12 C13 C14 -1.5(6) . . . . ?
C12 C13 C14 N1 2.7(6) . . . . ?
C12 C13 C14 C15 170.2(4) . . . 2 ?
C11 N1 C14 C13 -2.7(5) . . . . ?
Ru1 N1 C14 C13 -142.1(4) . . . . ?
Ru1 N1 C14 C13 146.5(3) 2 . . . ?
C11 N1 C14 C15 -170.5(4) . . . 2 ?
Ru1 N1 C14 C15 50.1(6) . . . 2 ?
Ru1 N1 C14 C15 -21.3(4) 2 . . 2 ?
C18 N3 C15 C16 -2.3(5) . . . . ?
Ru1 N3 C15 C16 176.5(3) . . . . ?
C18 N3 C15 C14 175.2(3) . . . 2 ?
Ru1 N3 C15 C14 -6.0(4) . . . 2 ?
N3 C15 C16 C26 2.3(7) . . . . ?
C14 C15 C16 C26 -174.9(4) 2 . . . ?
C15 N3 C18 C17 0.3(5) . . . . ?
Ru1 N3 C18 C17 -178.3(3) . . . . ?
C26 C17 C18 N3 1.6(6) . . . . ?
C18 C17 C26 C16 -1.5(7) . . . . ?
C15 C16 C26 C17 -0.4(7) . . . . ?
